data_4301433
loop_
_publ_author_name
'Wen-Xiu Ni'
'Mian Li'
'Shun-Ze Zhan'
'Jin-Zhang Hou'
'Dan Li'

_publ_section_title
;
In Situ Immobilization of Metalloligands: A Synthetic Route to Homometallic
Mixed-Valence Coordination Polymers
;
_journal_name_full 'Inorganic Chemistry'
_journal_page_first 1433
_journal_page_last 1441
_journal_paper_doi 10.1021/ic8015244
_journal_volume 48
_journal_year 2009
_chemical_formula_sum 'C14 H10 Cu2 N6 O'
_chemical_formula_weight 405.36
_chemical_name_systematic
; 
 ? 
;
_space_group_IT_number 7
_symmetry_cell_setting monoclinic
_symmetry_space_group_name_Hall 'P -2yc'
_symmetry_space_group_name_H-M 'P 1 c 1'
_atom_sites_solution_hydrogens geom
_atom_sites_solution_primary direct
_atom_sites_solution_secondary difmap
_audit_creation_method SHELXL-97
_cell_angle_alpha 90.00
_cell_angle_beta 103.28
_cell_angle_gamma 90.00
_cell_formula_units_Z 2
_cell_length_a 6.5040(14)
_cell_length_b 9.059(2)
_cell_length_c 14.156(3)
_cell_measurement_reflns_used 1482
_cell_measurement_temperature 293(2)
_cell_measurement_theta_max 23.9
_cell_measurement_theta_min 2.7
_cell_volume 811.8(3)
_computing_cell_refinement 'Bruker SMART'
_computing_data_collection 'Bruker SMART'
_computing_data_reduction 'Bruker SAINT'
_computing_molecular_graphics 'Bruker SHELXTL'
_computing_publication_material 'Bruker SHELXTL'
_computing_structure_refinement 'SHELXL-97 (Sheldrick, 1997)'
_computing_structure_solution 'SHELXS-97 (Sheldrick, 1990)'
_diffrn_ambient_temperature 293(2)
_diffrn_measured_fraction_theta_full 0.962
_diffrn_measured_fraction_theta_max 0.962
_diffrn_measurement_device_type 'Bruker APEX area-dectector diffractometer'
_diffrn_measurement_method '\f and \w-scan'
_diffrn_radiation_monochromator graphite
_diffrn_radiation_source 'fine-focus sealed tube'
_diffrn_radiation_type MoK\a
_diffrn_radiation_wavelength 0.71073
_diffrn_reflns_av_R_equivalents 0.0224
_diffrn_reflns_av_sigmaI/netI 0.0379
_diffrn_reflns_limit_h_max 8
_diffrn_reflns_limit_h_min -8
_diffrn_reflns_limit_k_max 11
_diffrn_reflns_limit_k_min -5
_diffrn_reflns_limit_l_max 16
_diffrn_reflns_limit_l_min -18
_diffrn_reflns_number 5098
_diffrn_reflns_theta_full 27.82
_diffrn_reflns_theta_max 27.82
_diffrn_reflns_theta_min 2.25
_exptl_absorpt_coefficient_mu 2.631
_exptl_absorpt_correction_T_max 0.789
_exptl_absorpt_correction_T_min 0.714
_exptl_absorpt_correction_type multi-scan
_exptl_absorpt_process_details 'SADABS (Sheldrick, 1996)'
_exptl_crystal_colour orange
_exptl_crystal_density_diffrn 1.658
_exptl_crystal_density_meas ?
_exptl_crystal_density_method 'not measured'
_exptl_crystal_description stick
_exptl_crystal_F_000 404
_exptl_crystal_size_max 0.20
_exptl_crystal_size_mid 0.11
_exptl_crystal_size_min 0.09
_refine_diff_density_max 0.783
_refine_diff_density_min -0.284
_refine_diff_density_rms 0.096
_refine_ls_extinction_method none
_refine_ls_goodness_of_fit_ref 1.019
_refine_ls_hydrogen_treatment constr
_refine_ls_matrix_type full
_refine_ls_number_parameters 208
_refine_ls_number_reflns 3070
_refine_ls_number_restraints 2
_refine_ls_restrained_S_all 1.019
_refine_ls_R_factor_all 0.0575
_refine_ls_R_factor_gt 0.0454
_refine_ls_shift/su_max 0.000
_refine_ls_shift/su_mean 0.000
_refine_ls_structure_factor_coef Fsqd
_refine_ls_weighting_details 'calc w=1/[\s^2^(Fo^2^)+(0.0608P)^2^+0.0000P] where P=(Fo^2^+2Fc^2^)/3'
_refine_ls_weighting_scheme calc
_refine_ls_wR_factor_gt 0.0998
_refine_ls_wR_factor_ref 0.1060
_reflns_number_gt 2538
_reflns_number_total 3070
_reflns_threshold_expression >2sigma(I)
_cod_data_source_file ic8015244_si_002_5.cif
_cod_data_source_block complex5
_cod_depositor_comments
;
The following automatic conversions were performed:
'_symmetry_cell_setting' value 'Monoclinic' changed to 'monoclinic'
according to '/home/saulius/struct/CIF-dictionaries/cif_core.dic'
dictionary named 'cif_core.dic' version 2.4.1 from
2010-06-29.

'_exptl_absorpt_correction_type' value 'Multi-scan' changed
to 'multi-scan' according to
'/home/saulius/struct/CIF-dictionaries/cif_core.dic' dictionary named
'cif_core.dic' version 2.4.1 from 2010-06-29.

Automatic conversion script
Id: cif_fix_enum 1527 2010-12-29 10:47:43Z saulius 

The following automatic conversions were performed:

'_exptl_crystal_density_meas' value 'no' was changed to '?' - the
value is perceived as not measured.

Automatic conversion script
Id: cif_fix_values 3008 2015-01-20 13:52:24Z robertas 
;
_cod_original_sg_symbol_H-M 'P c'
_cod_database_code 4301433

loop_
_symmetry_equiv_pos_as_xyz
'x, y, z'
'x, -y, z+1/2'

loop_
_atom_site_label
_atom_site_type_symbol
_atom_site_fract_x
_atom_site_fract_y
_atom_site_fract_z
_atom_site_U_iso_or_equiv
_atom_site_adp_type
_atom_site_occupancy
_atom_site_symmetry_multiplicity
_atom_site_calc_flag
_atom_site_refinement_flags
_atom_site_disorder_assembly
_atom_site_disorder_group
C1 C 0.7278(10) 0.8033(8) 0.0282(4) 0.0499(17) Uani 1 1 d . . .
H1 H 0.8047 0.8587 0.0797 0.060 Uiso 1 1 calc R . .
C2 C 0.8020(10) 0.7808(9) -0.0556(4) 0.0530(17) Uani 1 1 d . . .
H2 H 0.9315 0.8222 -0.0579 0.064 Uiso 1 1 calc R . .
C3 C 0.5169(11) 0.6465(7) -0.1253(4) 0.0442(14) Uani 1 1 d . . .
H3 H 0.4428 0.5914 -0.1776 0.053 Uiso 1 1 calc R . .
C4 C 0.4281(10) 0.6626(7) -0.0457(4) 0.0466(15) Uani 1 1 d . . .
H4 H 0.2975 0.6213 -0.0451 0.056 Uiso 1 1 calc R . .
C5 C 0.5396(9) 0.7419(7) 0.0324(3) 0.0383(13) Uani 1 1 d . . .
C6 C 0.4406(9) 0.7635(7) 0.1182(4) 0.0365(12) Uani 1 1 d . A .
C7 C 0.6162(11) 0.7588(9) 0.3681(4) 0.0477(18) Uani 1 1 d . . .
H7 H 0.7544 0.7295 0.3705 0.057 Uiso 1 1 calc R . .
C8 C 0.5449(9) 0.7754(8) 0.4592(4) 0.0436(14) Uani 1 1 d . . .
C9 C 0.3651(13) 0.8520(9) 0.4658(5) 0.057(2) Uani 1 1 d . . .
H9 H 0.2822 0.8976 0.4114 0.068 Uiso 1 1 calc R . .
C10 C 0.3103(11) 0.8598(8) 0.5540(4) 0.0591(19) Uani 1 1 d . . .
H10 H 0.1904 0.9110 0.5607 0.071 Uiso 1 1 calc R . .
C11 C 0.4375(12) 0.7899(9) 0.6317(5) 0.0535(19) Uani 1 1 d . . .
H11 H 0.3969 0.7916 0.6905 0.064 Uiso 1 1 calc R . .
C12 C 0.6627(12) 0.7130(8) 0.5426(5) 0.0462(16) Uani 1 1 d . . .
H12 H 0.7847 0.6622 0.5387 0.055 Uiso 1 1 calc R . .
C13 C 0.0459(10) 0.6388(6) 0.2569(5) 0.0324(14) Uani 1 1 d . A 1
C14 C 0.0565(10) 1.0171(5) 0.2479(4) 0.0293(13) Uani 1 1 d . . 1
Cu1 Cu 0.15571(8) 0.82560(7) 0.24331(4) 0.0390(2) Uani 1 1 d . . .
Cu2 Cu -0.14559(7) 0.32854(8) 0.25500(4) 0.0375(2) Uani 1 1 d . . .
N1 N 0.7011(9) 0.7046(6) -0.1318(3) 0.0383(13) Uani 1 1 d . . .
N2 N 0.5737(7) 0.7627(6) 0.2058(3) 0.0451(13) Uani 1 1 d . . .
H5 H 0.7070 0.7494 0.2117 0.054 Uiso 1 1 calc R A .
N3 N 0.4913(7) 0.7839(5) 0.2858(3) 0.0348(10) Uani 1 1 d . A .
N4 N 0.6136(9) 0.7205(6) 0.6285(3) 0.0453(12) Uani 1 1 d . . .
N5 N -0.0182(11) 0.5253(10) 0.2570(5) 0.075(2) Uani 1 1 d . A 1
N6 N 0.0025(10) 1.1349(7) 0.2543(4) 0.0474(15) Uani 1 1 d . . 1
O1 O 0.2526(7) 0.7836(6) 0.1050(3) 0.0466(11) Uani 1 1 d . A .

loop_
_atom_site_aniso_label
_atom_site_aniso_U_11
_atom_site_aniso_U_22
_atom_site_aniso_U_33
_atom_site_aniso_U_23
_atom_site_aniso_U_13
_atom_site_aniso_U_12
C1 0.042(3) 0.088(5) 0.020(3) -0.015(3) 0.008(2) -0.009(3)
C2 0.031(3) 0.099(5) 0.029(3) -0.008(3) 0.008(2) -0.009(3)
C3 0.053(4) 0.051(4) 0.032(3) -0.006(3) 0.019(3) -0.007(3)
C4 0.041(3) 0.065(4) 0.037(3) -0.006(3) 0.016(3) -0.006(3)
C5 0.039(3) 0.056(4) 0.024(3) 0.000(3) 0.013(2) 0.005(3)
C6 0.036(3) 0.045(3) 0.028(3) -0.001(2) 0.007(2) -0.002(3)
C7 0.038(3) 0.080(5) 0.026(3) -0.001(3) 0.011(3) 0.012(3)
C8 0.040(3) 0.068(4) 0.024(3) -0.006(3) 0.010(2) 0.006(3)
C9 0.057(5) 0.088(6) 0.024(3) 0.001(3) 0.008(3) 0.027(4)
C10 0.058(4) 0.092(5) 0.031(3) -0.005(3) 0.015(3) 0.032(4)
C11 0.057(4) 0.085(5) 0.022(3) -0.006(3) 0.015(3) 0.012(4)
C12 0.047(4) 0.063(4) 0.033(3) -0.002(3) 0.017(3) 0.014(3)
C13 0.029(3) 0.011(2) 0.061(4) 0.001(3) 0.017(3) -0.012(2)
C14 0.037(3) 0.017(3) 0.039(3) 0.004(2) 0.019(3) 0.010(2)
Cu1 0.0409(5) 0.0364(4) 0.0435(5) -0.0015(4) 0.0179(4) 0.0014(4)
Cu2 0.0479(5) 0.0367(4) 0.0309(4) 0.0009(3) 0.0154(3) -0.0032(4)
N1 0.038(3) 0.055(3) 0.022(2) -0.003(2) 0.008(2) 0.004(2)
N2 0.028(2) 0.084(4) 0.024(2) 0.003(2) 0.0092(19) 0.007(2)
N3 0.031(2) 0.050(3) 0.025(2) -0.0008(19) 0.0106(19) 0.005(2)
N4 0.055(3) 0.057(3) 0.025(2) 0.003(2) 0.013(2) 0.014(3)
N5 0.060(5) 0.128(7) 0.036(3) 0.004(4) 0.013(3) 0.043(5)
N6 0.054(4) 0.049(3) 0.041(3) 0.001(3) 0.016(3) -0.002(3)
O1 0.032(2) 0.082(3) 0.027(2) -0.002(2) 0.0074(18) 0.000(2)

loop_
_atom_type_symbol
_atom_type_description
_atom_type_scat_dispersion_real
_atom_type_scat_dispersion_imag
_atom_type_scat_source
C C 0.0033 0.0016 'International Tables Vol C Tables 4.2.6.8 and 6.1.1.4'
H H 0.0000 0.0000 'International Tables Vol C Tables 4.2.6.8 and 6.1.1.4'
N N 0.0061 0.0033 'International Tables Vol C Tables 4.2.6.8 and 6.1.1.4'
O O 0.0106 0.0060 'International Tables Vol C Tables 4.2.6.8 and 6.1.1.4'
Cu Cu 0.3201 1.2651 'International Tables Vol C Tables 4.2.6.8 and 6.1.1.4'

loop_
_geom_angle_atom_site_label_1
_geom_angle_atom_site_label_2
_geom_angle_atom_site_label_3
_geom_angle
_geom_angle_site_symmetry_1
_geom_angle_site_symmetry_3
_geom_angle_publ_flag
C5 C1 C2 117.9(5) . . ?
N1 C2 C1 124.5(6) . . ?
N1 C3 C4 124.3(6) . . ?
C5 C4 C3 117.8(6) . . ?
C1 C5 C4 119.6(5) . . ?
C1 C5 C6 122.4(5) . . ?
C4 C5 C6 118.0(6) . . ?
O1 C6 N2 124.0(5) . . ?
O1 C6 C5 119.9(5) . . ?
N2 C6 C5 116.1(5) . . ?
N3 C7 C8 121.1(6) . . ?
C12 C8 C9 117.6(5) . . ?
C12 C8 C7 119.0(6) . . ?
C9 C8 C7 123.5(5) . . ?
C10 C9 C8 119.2(6) . . ?
C11 C10 C9 118.0(6) . . ?
N4 C11 C10 124.2(6) . . ?
N4 C12 C8 124.2(6) . . ?
N5 C13 Cu1 174.0(7) . . ?
N6 C14 Cu1 177.0(6) . . ?
C14 Cu1 C13 134.4(3) . . ?
C14 Cu1 N3 119.4(2) . . ?
C13 Cu1 N3 101.5(2) . . ?
C14 Cu1 O1 111.2(2) . . ?
C13 Cu1 O1 97.4(3) . . ?
N3 Cu1 O1 75.08(16) . . ?
N5 Cu2 N6 126.4(3) . 1_545 ?
N5 Cu2 N1 113.1(3) . 2_465 ?
N6 Cu2 N1 101.1(2) 1_545 2_465 ?
N5 Cu2 N4 115.2(2) . 2_464 ?
N6 Cu2 N4 94.3(2) 1_545 2_464 ?
N1 Cu2 N4 103.0(2) 2_465 2_464 ?
C2 N1 C3 115.9(5) . . ?
C2 N1 Cu2 117.7(4) . 2_664 ?
C3 N1 Cu2 126.2(4) . 2_664 ?
C6 N2 N3 118.1(4) . . ?
C7 N3 N2 116.1(5) . . ?
C7 N3 Cu1 132.5(4) . . ?
N2 N3 Cu1 110.8(3) . . ?
C11 N4 C12 116.8(5) . . ?
C11 N4 Cu2 123.1(4) . 2_665 ?
C12 N4 Cu2 118.2(4) . 2_665 ?
C13 N5 Cu2 177.2(7) . . ?
C14 N6 Cu2 169.6(6) . 1_565 ?
C6 O1 Cu1 111.8(4) . . ?

loop_
_geom_bond_atom_site_label_1
_geom_bond_atom_site_label_2
_geom_bond_distance
_geom_bond_site_symmetry_2
_geom_bond_publ_flag
C1 C5 1.358(8) . ?
C1 C2 1.395(8) . ?
C2 N1 1.322(8) . ?
C3 N1 1.331(8) . ?
C3 C4 1.387(8) . ?
C4 C5 1.376(9) . ?
C5 C6 1.512(7) . ?
C6 O1 1.208(7) . ?
C6 N2 1.339(7) . ?
C7 N3 1.278(7) . ?
C7 C8 1.476(8) . ?
C8 C12 1.373(9) . ?
C8 C9 1.381(9) . ?
C9 C10 1.377(8) . ?
C10 C11 1.370(10) . ?
C11 N4 1.317(9) . ?
C12 N4 1.328(8) . ?
C13 N5 1.110(9) . ?
C13 Cu1 1.864(5) . ?
C14 N6 1.134(7) . ?
C14 Cu1 1.857(5) . ?
Cu1 N3 2.160(4) . ?
Cu1 O1 2.223(4) . ?
Cu2 N5 1.963(9) . ?
Cu2 N6 2.003(6) 1_545 ?
Cu2 N1 2.094(5) 2_465 ?
Cu2 N4 2.138(5) 2_464 ?
N1 Cu2 2.094(5) 2_664 ?
N2 N3 1.373(6) . ?
N4 Cu2 2.138(5) 2_665 ?
N6 Cu2 2.003(6) 1_565 ?
